data_7002558
loop_
_publ_author_name
'Xu, Bao-Chang'
'Hu, Tao'
'Wu, Ji-Qian'
'Hu, Ning-Hai'
'Li, Yue-Sheng'

_publ_section_title
;
 Novel vanadium(iii) complexes with bidentate N,N-chelating
 iminopyrrolide ligands: synthesis, characterization and catalytic
 behaviour of ethylene polymerization and copolymerization with
 10-undecen-1-ol
;
_journal_issue 41
_journal_name_full 'Dalton Transactions'
_journal_page_first 8854
_journal_page_last 8863
_journal_paper_doi 10.1039/b909495d
_journal_year 2009
_chemical_formula_sum 'C25 H37 Cl2 N2 O2 V'
_chemical_formula_weight 519.41
_chemical_name_systematic
;
?
;
_space_group_IT_number 14
_symmetry_cell_setting monoclinic
_symmetry_space_group_name_Hall '-P 2yn'
_symmetry_space_group_name_H-M 'P 1 21/n 1'
_atom_sites_solution_hydrogens geom
_atom_sites_solution_primary direct
_atom_sites_solution_secondary difmap
_audit_creation_method SHELXL-97
_cell_angle_alpha 90.00
_cell_angle_beta 103.2050(10)
_cell_angle_gamma 90.00
_cell_formula_units_Z 8
_cell_length_a 16.8743(11)
_cell_length_b 9.1538(6)
_cell_length_c 34.753(2)
_cell_measurement_reflns_used 2920
_cell_measurement_temperature 187(2)
_cell_measurement_theta_max 23.38
_cell_measurement_theta_min 2.30
_cell_volume 5226.1(6)
_computing_cell_refinement 'Bruker SMART'
_computing_data_collection 'Bruker SMART'
_computing_data_reduction 'Bruker SAINT'
_computing_molecular_graphics 'Bruker SHELXTL'
_computing_publication_material 'Bruker SHELXTL'
_computing_structure_refinement 'SHELXL-97 (Sheldrick, 1997)'
_computing_structure_solution 'SHELXS-97 (Sheldrick, 1990)'
_diffrn_ambient_temperature 187(2)
_diffrn_measured_fraction_theta_full 0.998
_diffrn_measured_fraction_theta_max 0.998
_diffrn_measurement_device_type 'CCD area detector'
_diffrn_measurement_method 'phi and omega scans'
_diffrn_radiation_monochromator graphite
_diffrn_radiation_source 'fine-focus sealed tube'
_diffrn_radiation_type MoK\a
_diffrn_radiation_wavelength 0.71073
_diffrn_reflns_av_R_equivalents 0.0691
_diffrn_reflns_av_sigmaI/netI 0.0893
_diffrn_reflns_limit_h_max 16
_diffrn_reflns_limit_h_min -20
_diffrn_reflns_limit_k_max 11
_diffrn_reflns_limit_k_min -10
_diffrn_reflns_limit_l_max 35
_diffrn_reflns_limit_l_min -42
_diffrn_reflns_number 28426
_diffrn_reflns_theta_full 26.04
_diffrn_reflns_theta_max 26.04
_diffrn_reflns_theta_min 1.50
_exptl_absorpt_coefficient_mu 0.608
_exptl_absorpt_correction_T_max 0.9564
_exptl_absorpt_correction_T_min 0.8589
_exptl_absorpt_correction_type multi-scan
_exptl_crystal_density_diffrn 1.320
_exptl_crystal_density_method 'not measured'
_exptl_crystal_F_000 2192
_exptl_crystal_size_max 0.26
_exptl_crystal_size_mid 0.15
_exptl_crystal_size_min 0.07
_refine_diff_density_max 0.575
_refine_diff_density_min -0.319
_refine_diff_density_rms 0.085
_refine_ls_extinction_method none
_refine_ls_goodness_of_fit_ref 1.006
_refine_ls_hydrogen_treatment constr
_refine_ls_matrix_type full
_refine_ls_number_parameters 585
_refine_ls_number_reflns 10299
_refine_ls_number_restraints 0
_refine_ls_restrained_S_all 1.006
_refine_ls_R_factor_all 0.1213
_refine_ls_R_factor_gt 0.0668
_refine_ls_shift/su_max 0.001
_refine_ls_shift/su_mean 0.000
_refine_ls_structure_factor_coef Fsqd
_refine_ls_weighting_details 'calc w=1/[\s^2^(Fo^2^)+(0.0636P)^2^+0.0000P] where P=(Fo^2^+2Fc^2^)/3'
_refine_ls_weighting_scheme calc
_refine_ls_wR_factor_gt 0.1296
_refine_ls_wR_factor_ref 0.1527
_reflns_number_gt 6293
_reflns_number_total 10299
_reflns_threshold_expression >2sigma(I)
_cod_data_source_file b909495d.txt
_cod_data_source_block p164
_cod_depositor_comments
;
The following automatic conversions were performed:
'_symmetry_cell_setting' value 'Monoclinic' changed to 'monoclinic'
according to '/home/saulius/struct/CIF-dictionaries/cif_core.dic'
dictionary named 'cif_core.dic' version 2.4.1 from 2010-06-29.

Automatic conversion script
Id: cif_fix_enum 1527 2010-12-29 10:47:43Z saulius 
;
_cod_original_sg_symbol_H-M P2(1)/n
_cod_database_code 7002558

loop_
_symmetry_equiv_pos_as_xyz
'x, y, z'
'-x+1/2, y+1/2, -z+1/2'
'-x, -y, -z'
'x-1/2, -y-1/2, z-1/2'

loop_
_atom_site_label
_atom_site_type_symbol
_atom_site_fract_x
_atom_site_fract_y
_atom_site_fract_z
_atom_site_U_iso_or_equiv
_atom_site_adp_type
_atom_site_occupancy
_atom_site_symmetry_multiplicity
_atom_site_calc_flag
_atom_site_refinement_flags
_atom_site_disorder_assembly
_atom_site_disorder_group
V1 V 0.98102(4) 0.04811(7) 0.10134(2) 0.02377(18) Uani 1 1 d . . .
V2 V 0.48743(4) 0.71468(7) 0.11118(2) 0.02265(17) Uani 1 1 d . . .
Cl1 Cl 1.08965(6) 0.01621(13) 0.07015(4) 0.0419(3) Uani 1 1 d . . .
Cl2 Cl 1.03698(6) 0.23075(11) 0.14555(3) 0.0377(3) Uani 1 1 d . . .
Cl3 Cl 0.54122(6) 0.55645(11) 0.16271(3) 0.0371(3) Uani 1 1 d . . .
Cl4 Cl 0.60088(6) 0.72689(13) 0.08247(3) 0.0425(3) Uani 1 1 d . . .
O1 O 0.93043(15) 0.2018(3) 0.05971(8) 0.0298(7) Uani 1 1 d . . .
O2 O 1.03238(14) -0.1173(3) 0.13924(8) 0.0270(6) Uani 1 1 d . . .
O3 O 0.53371(14) 0.8939(3) 0.14381(8) 0.0258(6) Uani 1 1 d . . .
O4 O 0.44566(15) 0.5413(3) 0.07472(8) 0.0311(7) Uani 1 1 d . . .
N1 N 0.87510(18) 0.0330(3) 0.12669(9) 0.0229(7) Uani 1 1 d . . .
N2 N 0.91067(18) -0.1002(3) 0.06523(10) 0.0258(8) Uani 1 1 d . . .
N3 N 0.37470(18) 0.7303(3) 0.13028(9) 0.0245(7) Uani 1 1 d . . .
N4 N 0.42106(18) 0.8488(3) 0.06951(10) 0.0264(8) Uani 1 1 d . . .
C1 C 0.8375(2) -0.1320(4) 0.07468(12) 0.0233(9) Uani 1 1 d . . .
C2 C 0.7914(2) -0.2241(4) 0.04635(12) 0.0305(10) Uani 1 1 d . . .
H2 H 0.7392 -0.2632 0.0461 0.037 Uiso 1 1 calc R . .
C3 C 0.8376(2) -0.2471(4) 0.01840(13) 0.0350(10) Uani 1 1 d . . .
H3 H 0.8227 -0.3050 -0.0048 0.042 Uiso 1 1 calc R . .
C4 C 0.9092(3) -0.1697(4) 0.03097(12) 0.0320(10) Uani 1 1 d . . .
H4 H 0.9517 -0.1661 0.0172 0.038 Uiso 1 1 calc R . .
C5 C 1.0214(3) -0.2709(4) 0.12954(14) 0.0396(11) Uani 1 1 d . . .
H5A H 1.0452 -0.2958 0.1069 0.048 Uiso 1 1 calc R . .
H5B H 0.9629 -0.2968 0.1229 0.048 Uiso 1 1 calc R . .
C6 C 1.0654(3) -0.3495(5) 0.16634(14) 0.0427(12) Uani 1 1 d . . .
H6A H 1.0830 -0.4480 0.1600 0.051 Uiso 1 1 calc R . .
H6B H 1.0305 -0.3587 0.1856 0.051 Uiso 1 1 calc R . .
C7 C 1.1381(3) -0.2512(5) 0.18213(15) 0.0499(13) Uani 1 1 d . . .
H7A H 1.1525 -0.2526 0.2114 0.060 Uiso 1 1 calc R . .
H7B H 1.1858 -0.2835 0.1723 0.060 Uiso 1 1 calc R . .
C8 C 1.1119(2) -0.1004(5) 0.16709(14) 0.0417(12) Uani 1 1 d . . .
H8A H 1.1070 -0.0356 0.1892 0.050 Uiso 1 1 calc R . .
H8B H 1.1520 -0.0576 0.1536 0.050 Uiso 1 1 calc R . .
C9 C 0.8466(3) -0.2344(5) 0.20692(18) 0.0634(16) Uani 1 1 d . . .
H9A H 0.8241 -0.2151 0.2301 0.095 Uiso 1 1 calc R . .
H9B H 0.8728 -0.3305 0.2097 0.095 Uiso 1 1 calc R . .
H9C H 0.8026 -0.2328 0.1830 0.095 Uiso 1 1 calc R . .
C10 C 0.9797(3) -0.1223(5) 0.24028(15) 0.0581(15) Uani 1 1 d . . .
H10A H 1.0173 -0.0416 0.2391 0.087 Uiso 1 1 calc R . .
H10B H 1.0086 -0.2154 0.2409 0.087 Uiso 1 1 calc R . .
H10C H 0.9587 -0.1128 0.2642 0.087 Uiso 1 1 calc R . .
C11 C 0.9090(2) -0.1175(4) 0.20390(12) 0.0331(10) Uani 1 1 d . . .
H11 H 0.9313 -0.1409 0.1803 0.040 Uiso 1 1 calc R . .
C12 C 0.8707(2) 0.0341(4) 0.19754(12) 0.0294(10) Uani 1 1 d . . .
C13 C 0.8488(2) 0.1049(5) 0.22896(13) 0.0379(11) Uani 1 1 d . . .
H13 H 0.8584 0.0589 0.2541 0.045 Uiso 1 1 calc R . .
C14 C 0.8132(2) 0.2412(5) 0.22397(14) 0.0412(12) Uani 1 1 d . . .
H14 H 0.7982 0.2878 0.2457 0.049 Uiso 1 1 calc R . .
C15 C 0.7994(2) 0.3106(5) 0.18800(15) 0.0398(12) Uani 1 1 d . . .
H15 H 0.7748 0.4046 0.1851 0.048 Uiso 1 1 calc R . .
C16 C 0.8210(2) 0.2447(4) 0.15567(13) 0.0295(10) Uani 1 1 d . . .
C17 C 0.8556(2) 0.1041(4) 0.16079(12) 0.0246(9) Uani 1 1 d . . .
C18 C 0.8036(3) 0.3225(5) 0.11617(14) 0.0387(11) Uani 1 1 d . . .
H18 H 0.8361 0.2728 0.0993 0.046 Uiso 1 1 calc R . .
C19 C 0.8297(4) 0.4817(5) 0.11997(19) 0.084(2) Uani 1 1 d . . .
H19A H 0.7914 0.5378 0.1315 0.126 Uiso 1 1 calc R . .
H19B H 0.8301 0.5208 0.0938 0.126 Uiso 1 1 calc R . .
H19C H 0.8844 0.4891 0.1371 0.126 Uiso 1 1 calc R . .
C20 C 0.7143(3) 0.3084(7) 0.09542(17) 0.081(2) Uani 1 1 d . . .
H20A H 0.7008 0.2051 0.0900 0.121 Uiso 1 1 calc R . .
H20B H 0.7039 0.3627 0.0705 0.121 Uiso 1 1 calc R . .
H20C H 0.6804 0.3482 0.1124 0.121 Uiso 1 1 calc R . .
C21 C 0.9726(3) 0.3348(5) 0.05178(15) 0.0437(12) Uani 1 1 d . . .
H21A H 1.0295 0.3127 0.0507 0.052 Uiso 1 1 calc R . .
H21B H 0.9729 0.4088 0.0726 0.052 Uiso 1 1 calc R . .
C22 C 0.9249(3) 0.3890(5) 0.01222(15) 0.0447(13) Uani 1 1 d . . .
H22A H 0.9244 0.4971 0.0113 0.054 Uiso 1 1 calc R . .
H22B H 0.9484 0.3514 -0.0095 0.054 Uiso 1 1 calc R . .
C23 C 0.8405(3) 0.3293(5) 0.00928(14) 0.0413(12) Uani 1 1 d . . .
H23A H 0.8096 0.3899 0.0244 0.050 Uiso 1 1 calc R . .
H23B H 0.8097 0.3230 -0.0186 0.050 Uiso 1 1 calc R . .
C24 C 0.8580(2) 0.1806(5) 0.02728(13) 0.0378(11) Uani 1 1 d . . .
H24A H 0.8115 0.1445 0.0375 0.045 Uiso 1 1 calc R . .
H24B H 0.8694 0.1100 0.0076 0.045 Uiso 1 1 calc R . .
C25 C 0.8218(2) -0.0605(4) 0.10775(11) 0.0247(9) Uani 1 1 d . . .
H25 H 0.7732 -0.0796 0.1163 0.030 Uiso 1 1 calc R . .
C26 C 0.3431(2) 0.8795(4) 0.07411(12) 0.0259(9) Uani 1 1 d . . .
C27 C 0.3025(2) 0.9674(4) 0.04335(13) 0.0323(10) Uani 1 1 d . . .
H27 H 0.2488 1.0048 0.0397 0.039 Uiso 1 1 calc R . .
C28 C 0.3558(3) 0.9899(4) 0.01893(13) 0.0358(11) Uani 1 1 d . . .
H28 H 0.3453 1.0451 -0.0048 0.043 Uiso 1 1 calc R . .
C29 C 0.4274(2) 0.9169(4) 0.03565(12) 0.0314(10) Uani 1 1 d . . .
H29 H 0.4744 0.9148 0.0249 0.038 Uiso 1 1 calc R . .
C30 C 0.3887(3) 0.5513(5) 0.03623(12) 0.0412(11) Uani 1 1 d . . .
H30A H 0.4093 0.6189 0.0186 0.049 Uiso 1 1 calc R . .
H30B H 0.3348 0.5860 0.0391 0.049 Uiso 1 1 calc R . .
C31 C 0.3830(3) 0.3979(5) 0.02021(15) 0.0571(15) Uani 1 1 d . . .
H31A H 0.3407 0.3412 0.0292 0.068 Uiso 1 1 calc R . .
H31B H 0.3707 0.3978 -0.0090 0.068 Uiso 1 1 calc R . .
C32 C 0.4661(3) 0.3372(5) 0.03711(17) 0.0629(16) Uani 1 1 d . . .
H32A H 0.4641 0.2295 0.0393 0.075 Uiso 1 1 calc R . .
H32B H 0.5041 0.3632 0.0203 0.075 Uiso 1 1 calc R . .
C33 C 0.4920(3) 0.4050(5) 0.07670(17) 0.0576(16) Uani 1 1 d . . .
H33A H 0.4797 0.3396 0.0973 0.069 Uiso 1 1 calc R . .
H33B H 0.5512 0.4253 0.0830 0.069 Uiso 1 1 calc R . .
C34 C 0.6124(2) 0.8905(5) 0.17233(14) 0.0450(12) Uani 1 1 d . . .
H34A H 0.6081 0.8348 0.1962 0.054 Uiso 1 1 calc R . .
H34B H 0.6541 0.8436 0.1605 0.054 Uiso 1 1 calc R . .
C35 C 0.6346(3) 1.0425(5) 0.18264(18) 0.0645(16) Uani 1 1 d . . .
H35A H 0.6778 1.0754 0.1695 0.077 Uiso 1 1 calc R . .
H35B H 0.6547 1.0530 0.2116 0.077 Uiso 1 1 calc R . .
C36 C 0.5588(3) 1.1305(5) 0.16856(15) 0.0532(14) Uani 1 1 d . . .
H36A H 0.5717 1.2298 0.1605 0.064 Uiso 1 1 calc R . .
H36B H 0.5275 1.1384 0.1893 0.064 Uiso 1 1 calc R . .
C37 C 0.5130(3) 1.0447(4) 0.13391(15) 0.0462(12) Uani 1 1 d . . .
H37A H 0.4537 1.0606 0.1300 0.055 Uiso 1 1 calc R . .
H37B H 0.5299 1.0733 0.1095 0.055 Uiso 1 1 calc R . .
C38 C 0.4707(3) 0.8794(6) 0.24798(15) 0.0659(16) Uani 1 1 d . . .
H38A H 0.4400 0.8793 0.2688 0.099 Uiso 1 1 calc R . .
H38B H 0.5022 0.9700 0.2495 0.099 Uiso 1 1 calc R . .
H38C H 0.5078 0.7956 0.2516 0.099 Uiso 1 1 calc R . .
C39 C 0.3509(3) 0.9952(5) 0.20226(18) 0.0618(15) Uani 1 1 d . . .
H39A H 0.3141 0.9889 0.1760 0.093 Uiso 1 1 calc R . .
H39B H 0.3803 1.0883 0.2047 0.093 Uiso 1 1 calc R . .
H39C H 0.3192 0.9894 0.2226 0.093 Uiso 1 1 calc R . .
C40 C 0.4117(2) 0.8691(5) 0.20762(13) 0.0382(11) Uani 1 1 d . . .
H40 H 0.4443 0.8804 0.1871 0.046 Uiso 1 1 calc R . .
C41 C 0.3681(2) 0.7236(5) 0.20049(12) 0.0319(10) Uani 1 1 d . . .
C42 C 0.3443(3) 0.6513(5) 0.23125(13) 0.0422(12) Uani 1 1 d . . .
H42 H 0.3570 0.6928 0.2570 0.051 Uiso 1 1 calc R . .
C43 C 0.3029(3) 0.5214(6) 0.22518(14) 0.0458(13) Uani 1 1 d . . .
H43 H 0.2864 0.4748 0.2465 0.055 Uiso 1 1 calc R . .
C44 C 0.2850(3) 0.4585(5) 0.18831(15) 0.0416(12) Uani 1 1 d . . .
H44 H 0.2565 0.3684 0.1845 0.050 Uiso 1 1 calc R . .
C45 C 0.3082(2) 0.5247(4) 0.15631(13) 0.0311(10) Uani 1 1 d . . .
C46 C 0.3495(2) 0.6581(4) 0.16302(12) 0.0281(10) Uani 1 1 d . . .
C47 C 0.2864(3) 0.4527(5) 0.11576(15) 0.0437(12) Uani 1 1 d . . .
H47 H 0.3208 0.4984 0.0991 0.052 Uiso 1 1 calc R . .
C48 C 0.1973(3) 0.4799(6) 0.09559(16) 0.0632(15) Uani 1 1 d . . .
H48A H 0.1622 0.4345 0.1111 0.095 Uiso 1 1 calc R . .
H48B H 0.1856 0.4374 0.0690 0.095 Uiso 1 1 calc R . .
H48C H 0.1869 0.5853 0.0937 0.095 Uiso 1 1 calc R . .
C49 C 0.3042(4) 0.2896(5) 0.11806(19) 0.080(2) Uani 1 1 d . . .
H49A H 0.3592 0.2729 0.1342 0.121 Uiso 1 1 calc R . .
H49B H 0.3004 0.2512 0.0914 0.121 Uiso 1 1 calc R . .
H49C H 0.2645 0.2398 0.1301 0.121 Uiso 1 1 calc R . .
C50 C 0.3223(2) 0.8138(4) 0.10698(12) 0.0261(9) Uani 1 1 d . . .
H50 H 0.2702 0.8303 0.1122 0.031 Uiso 1 1 calc R . .

loop_
_atom_site_aniso_label
_atom_site_aniso_U_11
_atom_site_aniso_U_22
_atom_site_aniso_U_33
_atom_site_aniso_U_23
_atom_site_aniso_U_13
_atom_site_aniso_U_12
V1 0.0231(4) 0.0275(4) 0.0199(4) -0.0002(3) 0.0034(3) -0.0002(3)
V2 0.0225(4) 0.0255(4) 0.0177(4) -0.0010(3) 0.0000(3) 0.0021(3)
Cl1 0.0316(6) 0.0611(8) 0.0364(7) 0.0041(6) 0.0147(5) 0.0030(5)
Cl2 0.0392(6) 0.0366(6) 0.0343(7) -0.0065(5) 0.0019(5) -0.0078(5)
Cl3 0.0410(6) 0.0337(6) 0.0310(7) 0.0072(5) -0.0036(5) 0.0049(5)
Cl4 0.0312(6) 0.0610(8) 0.0375(7) -0.0042(6) 0.0127(5) 0.0039(5)
O1 0.0268(15) 0.0306(16) 0.0290(17) 0.0047(13) -0.0003(12) -0.0049(12)
O2 0.0220(14) 0.0294(15) 0.0268(17) 0.0003(13) -0.0002(12) 0.0012(12)
O3 0.0243(15) 0.0274(15) 0.0222(16) -0.0004(12) -0.0022(11) -0.0001(11)
O4 0.0272(15) 0.0335(16) 0.0280(18) -0.0077(13) -0.0031(12) 0.0061(12)
N1 0.0227(17) 0.0270(18) 0.0183(19) -0.0002(15) 0.0030(13) 0.0008(14)
N2 0.0286(19) 0.0288(19) 0.0187(19) 0.0014(15) 0.0025(14) 0.0024(14)
N3 0.0248(18) 0.0295(19) 0.0177(18) -0.0006(15) 0.0020(14) 0.0009(14)
N4 0.0272(19) 0.0297(19) 0.021(2) 0.0016(15) 0.0024(14) 0.0012(14)
C1 0.021(2) 0.025(2) 0.021(2) 0.0033(17) 0.0000(16) 0.0027(16)
C2 0.029(2) 0.031(2) 0.028(3) -0.0038(19) -0.0013(18) -0.0009(18)
C3 0.042(3) 0.033(2) 0.024(3) -0.0069(19) -0.004(2) 0.006(2)
C4 0.041(3) 0.036(2) 0.019(2) -0.0016(19) 0.0067(19) 0.007(2)
C5 0.040(3) 0.034(3) 0.042(3) 0.001(2) 0.002(2) 0.007(2)
C6 0.046(3) 0.033(3) 0.046(3) 0.009(2) 0.003(2) 0.012(2)
C7 0.040(3) 0.052(3) 0.052(3) 0.005(3) -0.002(2) 0.014(2)
C8 0.027(2) 0.045(3) 0.045(3) 0.004(2) -0.011(2) 0.005(2)
C9 0.057(4) 0.051(3) 0.083(5) 0.007(3) 0.018(3) 0.002(3)
C10 0.054(3) 0.070(4) 0.039(3) 0.008(3) -0.013(2) 0.016(3)
C11 0.033(2) 0.047(3) 0.019(2) 0.005(2) 0.0065(18) 0.005(2)
C12 0.023(2) 0.043(3) 0.021(2) -0.003(2) 0.0026(17) -0.0050(18)
C13 0.032(2) 0.061(3) 0.020(2) -0.006(2) 0.0030(19) -0.003(2)
C14 0.036(3) 0.057(3) 0.030(3) -0.020(2) 0.005(2) -0.004(2)
C15 0.031(3) 0.038(3) 0.050(3) -0.014(2) 0.009(2) 0.000(2)
C16 0.024(2) 0.031(2) 0.033(3) -0.0035(19) 0.0060(18) -0.0027(18)
C17 0.019(2) 0.031(2) 0.023(2) -0.0047(18) 0.0025(16) -0.0053(17)
C18 0.043(3) 0.033(3) 0.041(3) 0.006(2) 0.011(2) 0.013(2)
C19 0.145(6) 0.040(3) 0.073(5) 0.009(3) 0.036(4) 0.003(4)
C20 0.048(4) 0.141(6) 0.048(4) 0.030(4) 0.003(3) 0.023(4)
C21 0.041(3) 0.038(3) 0.051(3) 0.010(2) 0.008(2) -0.007(2)
C22 0.043(3) 0.039(3) 0.054(4) 0.019(2) 0.015(2) 0.007(2)
C23 0.041(3) 0.039(3) 0.039(3) 0.013(2) 0.001(2) 0.007(2)
C24 0.034(3) 0.045(3) 0.028(3) 0.005(2) -0.0064(19) -0.001(2)
C25 0.024(2) 0.029(2) 0.020(2) 0.0062(18) 0.0038(17) 0.0012(17)
C26 0.024(2) 0.028(2) 0.022(2) 0.0005(18) -0.0002(17) 0.0054(17)
C27 0.032(2) 0.031(2) 0.029(3) 0.001(2) -0.0044(19) 0.0044(18)
C28 0.048(3) 0.030(2) 0.023(3) 0.0066(19) -0.003(2) 0.001(2)
C29 0.039(3) 0.031(2) 0.024(3) 0.0017(19) 0.0058(19) -0.0022(19)
C30 0.050(3) 0.049(3) 0.018(2) -0.009(2) -0.006(2) -0.002(2)
C31 0.080(4) 0.058(3) 0.030(3) -0.014(3) 0.004(3) -0.026(3)
C32 0.084(4) 0.044(3) 0.066(4) -0.021(3) 0.028(3) -0.003(3)
C33 0.046(3) 0.039(3) 0.078(4) -0.028(3) -0.007(3) 0.016(2)
C34 0.030(2) 0.055(3) 0.039(3) -0.007(2) -0.015(2) -0.003(2)
C35 0.053(3) 0.053(3) 0.073(4) -0.011(3) -0.015(3) -0.014(3)
C36 0.068(4) 0.035(3) 0.049(4) -0.010(2) -0.001(3) -0.007(3)
C37 0.056(3) 0.027(3) 0.047(3) -0.002(2) -0.006(2) 0.002(2)
C38 0.063(4) 0.080(4) 0.042(4) -0.013(3) -0.015(3) -0.007(3)
C39 0.052(3) 0.059(3) 0.074(5) -0.003(3) 0.012(3) -0.002(3)
C40 0.032(2) 0.062(3) 0.019(2) -0.007(2) 0.0026(19) -0.001(2)
C41 0.022(2) 0.052(3) 0.021(2) 0.005(2) 0.0038(17) 0.0098(19)
C42 0.034(3) 0.071(4) 0.018(3) 0.003(2) 0.0004(19) 0.010(2)
C43 0.037(3) 0.072(4) 0.029(3) 0.022(3) 0.009(2) 0.009(2)
C44 0.036(3) 0.041(3) 0.050(3) 0.018(2) 0.016(2) 0.008(2)
C45 0.031(2) 0.032(2) 0.032(3) 0.008(2) 0.0113(19) 0.0064(19)
C46 0.025(2) 0.037(2) 0.024(2) 0.0060(19) 0.0087(18) 0.0091(18)
C47 0.059(3) 0.032(3) 0.047(3) -0.002(2) 0.028(3) -0.007(2)
C48 0.075(4) 0.078(4) 0.037(3) -0.018(3) 0.014(3) -0.017(3)
C49 0.133(6) 0.040(3) 0.083(5) -0.013(3) 0.054(4) -0.001(3)
C50 0.020(2) 0.032(2) 0.025(2) -0.0021(19) 0.0040(17) 0.0059(17)

loop_
_atom_type_symbol
_atom_type_description
_atom_type_scat_dispersion_real
_atom_type_scat_dispersion_imag
_atom_type_scat_source
C C 0.0033 0.0016 'International Tables Vol C Tables 4.2.6.8 and 6.1.1.4'
H H 0.0000 0.0000 'International Tables Vol C Tables 4.2.6.8 and 6.1.1.4'
N N 0.0061 0.0033 'International Tables Vol C Tables 4.2.6.8 and 6.1.1.4'
O O 0.0106 0.0060 'International Tables Vol C Tables 4.2.6.8 and 6.1.1.4'
Cl Cl 0.1484 0.1585 'International Tables Vol C Tables 4.2.6.8 and 6.1.1.4'
V V 0.3005 0.5294 'International Tables Vol C Tables 4.2.6.8 and 6.1.1.4'

loop_
_geom_angle_atom_site_label_1
_geom_angle_atom_site_label_2
_geom_angle_atom_site_label_3
_geom_angle
_geom_angle_site_symmetry_1
_geom_angle_site_symmetry_3
_geom_angle_publ_flag
N2 V1 O1 86.14(12) . . ?
N2 V1 O2 90.27(11) . . ?
O1 V1 O2 175.24(11) . . ?
N2 V1 N1 77.84(12) . . ?
O1 V1 N1 94.66(11) . . ?
O2 V1 N1 87.64(11) . . ?
N2 V1 Cl2 168.58(9) . . ?
O1 V1 Cl2 90.78(8) . . ?
O2 V1 Cl2 93.34(8) . . ?
N1 V1 Cl2 91.47(9) . . ?
N2 V1 Cl1 92.24(9) . . ?
O1 V1 Cl1 90.15(8) . . ?
O2 V1 Cl1 86.85(8) . . ?
N1 V1 Cl1 168.63(9) . . ?
Cl2 V1 Cl1 98.77(5) . . ?
N4 V2 O3 89.36(12) . . ?
N4 V2 O4 88.37(12) . . ?
O3 V2 O4 175.08(11) . . ?
N4 V2 N3 78.34(12) . . ?
O3 V2 N3 91.61(11) . . ?
O4 V2 N3 92.21(11) . . ?
N4 V2 Cl3 169.44(9) . . ?
O3 V2 Cl3 92.30(8) . . ?
O4 V2 Cl3 90.72(8) . . ?
N3 V2 Cl3 91.19(9) . . ?
N4 V2 Cl4 92.21(9) . . ?
O3 V2 Cl4 87.27(8) . . ?
O4 V2 Cl4 88.45(8) . . ?
N3 V2 Cl4 170.50(9) . . ?
Cl3 V2 Cl4 98.29(5) . . ?
C21 O1 C24 108.6(3) . . ?
C21 O1 V1 123.9(2) . . ?
C24 O1 V1 125.9(2) . . ?
C5 O2 C8 107.7(3) . . ?
C5 O2 V1 123.5(2) . . ?
C8 O2 V1 122.0(2) . . ?
C37 O3 C34 108.3(3) . . ?
C37 O3 V2 126.4(2) . . ?
C34 O3 V2 122.1(2) . . ?
C30 O4 C33 109.2(3) . . ?
C30 O4 V2 125.3(2) . . ?
C33 O4 V2 121.7(2) . . ?
C25 N1 C17 116.5(3) . . ?
C25 N1 V1 111.9(2) . . ?
C17 N1 V1 131.5(2) . . ?
C4 N2 C1 105.9(3) . . ?
C4 N2 V1 138.7(3) . . ?
C1 N2 V1 114.9(3) . . ?
C50 N3 C46 118.2(3) . . ?
C50 N3 V2 111.6(3) . . ?
C46 N3 V2 130.1(2) . . ?
C29 N4 C26 105.8(3) . . ?
C29 N4 V2 139.1(3) . . ?
C26 N4 V2 115.0(3) . . ?
N2 C1 C2 110.2(4) . . ?
N2 C1 C25 116.4(3) . . ?
C2 C1 C25 133.2(4) . . ?
C1 C2 C3 105.9(4) . . ?
C1 C2 H2 127.0 . . ?
C3 C2 H2 127.0 . . ?
C4 C3 C2 106.8(4) . . ?
C4 C3 H3 126.6 . . ?
C2 C3 H3 126.6 . . ?
N2 C4 C3 111.2(4) . . ?
N2 C4 H4 124.4 . . ?
C3 C4 H4 124.4 . . ?
O2 C5 C6 104.7(4) . . ?
O2 C5 H5A 110.8 . . ?
C6 C5 H5A 110.8 . . ?
O2 C5 H5B 110.8 . . ?
C6 C5 H5B 110.8 . . ?
H5A C5 H5B 108.9 . . ?
C5 C6 C7 102.9(4) . . ?
C5 C6 H6A 111.2 . . ?
C7 C6 H6A 111.2 . . ?
C5 C6 H6B 111.2 . . ?
C7 C6 H6B 111.2 . . ?
H6A C6 H6B 109.1 . . ?
C8 C7 C6 105.6(3) . . ?
C8 C7 H7A 110.6 . . ?
C6 C7 H7A 110.6 . . ?
C8 C7 H7B 110.6 . . ?
C6 C7 H7B 110.6 . . ?
H7A C7 H7B 108.7 . . ?
O2 C8 C7 106.4(3) . . ?
O2 C8 H8A 110.4 . . ?
C7 C8 H8A 110.4 . . ?
O2 C8 H8B 110.4 . . ?
C7 C8 H8B 110.4 . . ?
H8A C8 H8B 108.6 . . ?
C11 C9 H9A 109.5 . . ?
C11 C9 H9B 109.5 . . ?
H9A C9 H9B 109.5 . . ?
C11 C9 H9C 109.5 . . ?
H9A C9 H9C 109.5 . . ?
H9B C9 H9C 109.5 . . ?
C11 C10 H10A 109.5 . . ?
C11 C10 H10B 109.5 . . ?
H10A C10 H10B 109.5 . . ?
C11 C10 H10C 109.5 . . ?
H10A C10 H10C 109.5 . . ?
H10B C10 H10C 109.5 . . ?
C9 C11 C12 111.9(3) . . ?
C9 C11 C10 110.2(4) . . ?
C12 C11 C10 111.7(4) . . ?
C9 C11 H11 107.6 . . ?
C12 C11 H11 107.6 . . ?
C10 C11 H11 107.6 . . ?
C13 C12 C17 118.5(4) . . ?
C13 C12 C11 119.4(4) . . ?
C17 C12 C11 122.1(4) . . ?
C14 C13 C12 120.6(4) . . ?
C14 C13 H13 119.7 . . ?
C12 C13 H13 119.7 . . ?
C15 C14 C13 120.8(4) . . ?
C15 C14 H14 119.6 . . ?
C13 C14 H14 119.6 . . ?
C14 C15 C16 120.7(4) . . ?
C14 C15 H15 119.6 . . ?
C16 C15 H15 119.6 . . ?
C15 C16 C17 118.1(4) . . ?
C15 C16 C18 119.6(4) . . ?
C17 C16 C18 122.2(4) . . ?
C12 C17 C16 121.2(4) . . ?
C12 C17 N1 120.7(3) . . ?
C16 C17 N1 118.1(4) . . ?
C16 C18 C19 112.3(4) . . ?
C16 C18 C20 110.9(4) . . ?
C19 C18 C20 111.0(4) . . ?
C16 C18 H18 107.5 . . ?
C19 C18 H18 107.5 . . ?
C20 C18 H18 107.5 . . ?
C18 C19 H19A 109.5 . . ?
C18 C19 H19B 109.5 . . ?
H19A C19 H19B 109.5 . . ?
C18 C19 H19C 109.5 . . ?
H19A C19 H19C 109.5 . . ?
H19B C19 H19C 109.5 . . ?
C18 C20 H20A 109.5 . . ?
C18 C20 H20B 109.5 . . ?
H20A C20 H20B 109.5 . . ?
C18 C20 H20C 109.5 . . ?
H20A C20 H20C 109.5 . . ?
H20B C20 H20C 109.5 . . ?
O1 C21 C22 105.3(3) . . ?
O1 C21 H21A 110.7 . . ?
C22 C21 H21A 110.7 . . ?
O1 C21 H21B 110.7 . . ?
C22 C21 H21B 110.7 . . ?
H21A C21 H21B 108.8 . . ?
C23 C22 C21 103.9(3) . . ?
C23 C22 H22A 111.0 . . ?
C21 C22 H22A 111.0 . . ?
C23 C22 H22B 111.0 . . ?
C21 C22 H22B 111.0 . . ?
H22A C22 H22B 109.0 . . ?
C24 C23 C22 102.0(3) . . ?
C24 C23 H23A 111.4 . . ?
C22 C23 H23A 111.4 . . ?
C24 C23 H23B 111.4 . . ?
C22 C23 H23B 111.4 . . ?
H23A C23 H23B 109.2 . . ?
O1 C24 C23 104.5(3) . . ?
O1 C24 H24A 110.9 . . ?
C23 C24 H24A 110.9 . . ?
O1 C24 H24B 110.9 . . ?
C23 C24 H24B 110.9 . . ?
H24A C24 H24B 108.9 . . ?
N1 C25 C1 118.9(3) . . ?
N1 C25 H25 120.6 . . ?
C1 C25 H25 120.6 . . ?
C27 C26 N4 110.0(4) . . ?
C27 C26 C50 134.7(4) . . ?
N4 C26 C50 115.2(3) . . ?
C28 C27 C26 106.4(4) . . ?
C28 C27 H27 126.8 . . ?
C26 C27 H27 126.8 . . ?
C27 C28 C29 107.3(4) . . ?
C27 C28 H28 126.4 . . ?
C29 C28 H28 126.4 . . ?
N4 C29 C28 110.5(4) . . ?
N4 C29 H29 124.8 . . ?
C28 C29 H29 124.8 . . ?
O4 C30 C31 104.7(4) . . ?
O4 C30 H30A 110.8 . . ?
C31 C30 H30A 110.8 . . ?
O4 C30 H30B 110.8 . . ?
C31 C30 H30B 110.8 . . ?
H30A C30 H30B 108.9 . . ?
C32 C31 C30 103.1(4) . . ?
C32 C31 H31A 111.1 . . ?
C30 C31 H31A 111.1 . . ?
C32 C31 H31B 111.1 . . ?
C30 C31 H31B 111.1 . . ?
H31A C31 H31B 109.1 . . ?
C33 C32 C31 105.0(4) . . ?
C33 C32 H32A 110.7 . . ?
C31 C32 H32A 110.7 . . ?
C33 C32 H32B 110.7 . . ?
C31 C32 H32B 110.7 . . ?
H32A C32 H32B 108.8 . . ?
O4 C33 C32 105.8(4) . . ?
O4 C33 H33A 110.6 . . ?
C32 C33 H33A 110.6 . . ?
O4 C33 H33B 110.6 . . ?
C32 C33 H33B 110.6 . . ?
H33A C33 H33B 108.7 . . ?
C35 C34 O3 106.7(4) . . ?
C35 C34 H34A 110.4 . . ?
O3 C34 H34A 110.4 . . ?
C35 C34 H34B 110.4 . . ?
O3 C34 H34B 110.4 . . ?
H34A C34 H34B 108.6 . . ?
C34 C35 C36 106.3(4) . . ?
C34 C35 H35A 110.5 . . ?
C36 C35 H35A 110.5 . . ?
C34 C35 H35B 110.5 . . ?
C36 C35 H35B 110.5 . . ?
H35A C35 H35B 108.7 . . ?
C35 C36 C37 103.1(4) . . ?
C35 C36 H36A 111.1 . . ?
C37 C36 H36A 111.1 . . ?
C35 C36 H36B 111.1 . . ?
C37 C36 H36B 111.1 . . ?
H36A C36 H36B 109.1 . . ?
O3 C37 C36 104.9(4) . . ?
O3 C37 H37A 110.8 . . ?
C36 C37 H37A 110.8 . . ?
O3 C37 H37B 110.8 . . ?
C36 C37 H37B 110.8 . . ?
H37A C37 H37B 108.8 . . ?
C40 C38 H38A 109.5 . . ?
C40 C38 H38B 109.5 . . ?
H38A C38 H38B 109.5 . . ?
C40 C38 H38C 109.5 . . ?
H38A C38 H38C 109.5 . . ?
H38B C38 H38C 109.5 . . ?
C40 C39 H39A 109.5 . . ?
C40 C39 H39B 109.5 . . ?
H39A C39 H39B 109.5 . . ?
C40 C39 H39C 109.5 . . ?
H39A C39 H39C 109.5 . . ?
H39B C39 H39C 109.5 . . ?
C41 C40 C38 113.3(4) . . ?
C41 C40 C39 110.9(4) . . ?
C38 C40 C39 110.1(4) . . ?
C41 C40 H40 107.4 . . ?
C38 C40 H40 107.4 . . ?
C39 C40 H40 107.4 . . ?
C42 C41 C46 117.8(4) . . ?
C42 C41 C40 120.5(4) . . ?
C46 C41 C40 121.7(4) . . ?
C43 C42 C41 121.4(4) . . ?
C43 C42 H42 119.3 . . ?
C41 C42 H42 119.3 . . ?
C42 C43 C44 120.1(4) . . ?
C42 C43 H43 119.9 . . ?
C44 C43 H43 119.9 . . ?
C43 C44 C45 121.3(4) . . ?
C43 C44 H44 119.4 . . ?
C45 C44 H44 119.4 . . ?
C44 C45 C46 117.7(4) . . ?
C44 C45 C47 119.8(4) . . ?
C46 C45 C47 122.5(4) . . ?
C45 C46 C41 121.7(4) . . ?
C45 C46 N3 119.2(4) . . ?
C41 C46 N3 119.1(4) . . ?
C49 C47 C45 111.9(4) . . ?
C49 C47 C48 110.3(4) . . ?
C45 C47 C48 111.0(4) . . ?
C49 C47 H47 107.8 . . ?
C45 C47 H47 107.8 . . ?
C48 C47 H47 107.8 . . ?
C47 C48 H48A 109.5 . . ?
C47 C48 H48B 109.5 . . ?
H48A C48 H48B 109.5 . . ?
C47 C48 H48C 109.5 . . ?
H48A C48 H48C 109.5 . . ?
H48B C48 H48C 109.5 . . ?
C47 C49 H49A 109.5 . . ?
C47 C49 H49B 109.5 . . ?
H49A C49 H49B 109.5 . . ?
C47 C49 H49C 109.5 . . ?
H49A C49 H49C 109.5 . . ?
H49B C49 H49C 109.5 . . ?
N3 C50 C26 119.8(3) . . ?
N3 C50 H50 120.1 . . ?
C26 C50 H50 120.1 . . ?

loop_
_geom_bond_atom_site_label_1
_geom_bond_atom_site_label_2
_geom_bond_distance
_geom_bond_site_symmetry_2
_geom_bond_publ_flag
V1 N2 2.037(3) . ?
V1 O1 2.058(3) . ?
V1 O2 2.064(3) . ?
V1 N1 2.170(3) . ?
V1 Cl2 2.3203(12) . ?
V1 Cl1 2.3512(12) . ?
V2 N4 2.029(3) . ?
V2 O3 2.045(3) . ?
V2 O4 2.052(3) . ?
V2 N3 2.158(3) . ?
V2 Cl3 2.3208(12) . ?
V2 Cl4 2.3548(12) . ?
O1 C21 1.467(4) . ?
O1 C24 1.474(5) . ?
O2 C5 1.447(4) . ?
O2 C8 1.472(4) . ?
O3 C37 1.446(5) . ?
O3 C34 1.465(4) . ?
O4 C30 1.461(5) . ?
O4 C33 1.466(5) . ?
N1 C25 1.305(5) . ?
N1 C17 1.454(5) . ?
N2 C4 1.345(5) . ?
N2 C1 1.379(4) . ?
N3 C50 1.302(5) . ?
N3 C46 1.460(5) . ?
N4 C29 1.357(5) . ?
N4 C26 1.389(4) . ?
C1 C2 1.391(5) . ?
C1 C25 1.399(5) . ?
C2 C3 1.393(6) . ?
C2 H2 0.9500 . ?
C3 C4 1.382(5) . ?
C3 H3 0.9500 . ?
C4 H4 0.9500 . ?
C5 C6 1.507(6) . ?
C5 H5A 0.9900 . ?
C5 H5B 0.9900 . ?
C6 C7 1.519(6) . ?
C6 H6A 0.9900 . ?
C6 H6B 0.9900 . ?
C7 C8 1.506(6) . ?
C7 H7A 0.9900 . ?
C7 H7B 0.9900 . ?
C8 H8A 0.9900 . ?
C8 H8B 0.9900 . ?
C9 C11 1.522(6) . ?
C9 H9A 0.9800 . ?
C9 H9B 0.9800 . ?
C9 H9C 0.9800 . ?
C10 C11 1.528(6) . ?
C10 H10A 0.9800 . ?
C10 H10B 0.9800 . ?
C10 H10C 0.9800 . ?
C11 C12 1.525(5) . ?
C11 H11 1.0000 . ?
C12 C13 1.391(5) . ?
C12 C17 1.400(5) . ?
C13 C14 1.378(6) . ?
C13 H13 0.9500 . ?
C14 C15 1.374(6) . ?
C14 H14 0.9500 . ?
C15 C16 1.395(6) . ?
C15 H15 0.9500 . ?
C16 C17 1.408(5) . ?
C16 C18 1.514(6) . ?
C18 C19 1.519(6) . ?
C18 C20 1.521(6) . ?
C18 H18 1.0000 . ?
C19 H19A 0.9800 . ?
C19 H19B 0.9800 . ?
C19 H19C 0.9800 . ?
C20 H20A 0.9800 . ?
C20 H20B 0.9800 . ?
C20 H20C 0.9800 . ?
C21 C22 1.509(6) . ?
C21 H21A 0.9900 . ?
C21 H21B 0.9900 . ?
C22 C23 1.508(5) . ?
C22 H22A 0.9900 . ?
C22 H22B 0.9900 . ?
C23 C24 1.499(5) . ?
C23 H23A 0.9900 . ?
C23 H23B 0.9900 . ?
C24 H24A 0.9900 . ?
C24 H24B 0.9900 . ?
C25 H25 0.9500 . ?
C26 C27 1.388(5) . ?
C26 C50 1.404(5) . ?
C27 C28 1.386(6) . ?
C27 H27 0.9500 . ?
C28 C29 1.387(5) . ?
C28 H28 0.9500 . ?
C29 H29 0.9500 . ?
C30 C31 1.505(6) . ?
C30 H30A 0.9900 . ?
C30 H30B 0.9900 . ?
C31 C32 1.498(7) . ?
C31 H31A 0.9900 . ?
C31 H31B 0.9900 . ?
C32 C33 1.481(7) . ?
C32 H32A 0.9900 . ?
C32 H32B 0.9900 . ?
C33 H33A 0.9900 . ?
C33 H33B 0.9900 . ?
C34 C35 1.464(6) . ?
C34 H34A 0.9900 . ?
C34 H34B 0.9900 . ?
C35 C36 1.495(6) . ?
C35 H35A 0.9900 . ?
C35 H35B 0.9900 . ?
C36 C37 1.496(6) . ?
C36 H36A 0.9900 . ?
C36 H36B 0.9900 . ?
C37 H37A 0.9900 . ?
C37 H37B 0.9900 . ?
C38 C40 1.526(6) . ?
C38 H38A 0.9800 . ?
C38 H38B 0.9800 . ?
C38 H38C 0.9800 . ?
C39 C40 1.527(6) . ?
C39 H39A 0.9800 . ?
C39 H39B 0.9800 . ?
C39 H39C 0.9800 . ?
C40 C41 1.514(6) . ?
C40 H40 1.0000 . ?
C41 C42 1.392(6) . ?
C41 C46 1.402(6) . ?
C42 C43 1.371(6) . ?
C42 H42 0.9500 . ?
C43 C44 1.374(6) . ?
C43 H43 0.9500 . ?
C44 C45 1.398(6) . ?
C44 H44 0.9500 . ?
C45 C46 1.399(5) . ?
C45 C47 1.523(6) . ?
C47 C49 1.522(6) . ?
C47 C48 1.527(6) . ?
C47 H47 1.0000 . ?
C48 H48A 0.9800 . ?
C48 H48B 0.9800 . ?
C48 H48C 0.9800 . ?
C49 H49A 0.9800 . ?
C49 H49B 0.9800 . ?
C49 H49C 0.9800 . ?
C50 H50 0.9500 . ?
